data_2228049
loop_
_publ_author_name
'Trzybi\'nski, Damian'
'Zadykowicz, Beata'
'Krzymi\'nski, Karol'
'Sikorski, Artur'
'B\/la\.zejowski, Jerzy'

_publ_section_title
;
 9-Phenyl-10<i>H</i>-acridinium trifluoromethanesulfonate
;
_journal_coeditor_code VM2046
_journal_issue 11
_journal_name_full 'Acta Crystallographica Section E'
_journal_page_first o2845
_journal_page_last o2846
_journal_paper_doi 10.1107/S1600536810040900
_journal_volume 66
_journal_year 2010
_chemical_formula_iupac 'C19 H14 N +, C F3 S O3 -'
_chemical_formula_moiety 'C19 H14 N, C F3 S O3'
_chemical_formula_sum 'C20 H14 F3 N O3 S'
_chemical_formula_weight 405.39
_chemical_name_systematic
;
9-Phenyl-10<i>H</i>-acridinium trifluoromethanesulfonate
;
_space_group_IT_number 14
_symmetry_cell_setting monoclinic
_symmetry_space_group_name_Hall '-P 2yn'
_symmetry_space_group_name_H-M 'P 1 21/n 1'
_atom_sites_solution_hydrogens geom
_atom_sites_solution_primary direct
_atom_sites_solution_secondary difmap
_cell_angle_alpha 90.00
_cell_angle_beta 100.902(4)
_cell_angle_gamma 90.00
_cell_formula_units_Z 4
_cell_length_a 9.7064(5)
_cell_length_b 8.9220(3)
_cell_length_c 21.8665(9)
_cell_measurement_reflns_used 7503
_cell_measurement_temperature 295(2)
_cell_measurement_theta_max 29.2306
_cell_measurement_theta_min 2.9629
_cell_volume 1859.47(14)
_computing_cell_refinement '<i>CrysAlis RED</i> (Oxford Diffraction, 2008)'
_computing_data_collection '<i>CrysAlis CCD</i> (Oxford Diffraction, 2008)'
_computing_data_reduction '<i>CrysAlis RED</i> (Oxford Diffraction, 2008)'
_computing_molecular_graphics '<i>ORTEP-3</i> (Farrugia, 1997)'
_computing_publication_material '<i>SHELXL97</i> (Sheldrick, 2008) and <i>PLATON</i> (Spek, 2009)'
_computing_structure_refinement '<i>SHELXL97</i> (Sheldrick, 2008)'
_computing_structure_solution '<i>SHELXS97</i> (Sheldrick, 2008)'
_diffrn_ambient_temperature 295(2)
_diffrn_detector_area_resol_mean 10.4002
_diffrn_measured_fraction_theta_full 0.999
_diffrn_measured_fraction_theta_max 0.999
_diffrn_measurement_device_type 'Oxford Diffraction Gemini R Ultra Ruby CCD'
_diffrn_measurement_method \w
_diffrn_radiation_monochromator graphite
_diffrn_radiation_source 'Enhanced (Mo) X-ray Source'
_diffrn_radiation_type MoK\a
_diffrn_radiation_wavelength 0.71073
_diffrn_reflns_av_R_equivalents 0.0659
_diffrn_reflns_av_sigmaI/netI 0.0514
_diffrn_reflns_limit_h_max 11
_diffrn_reflns_limit_h_min -11
_diffrn_reflns_limit_k_max 10
_diffrn_reflns_limit_k_min -10
_diffrn_reflns_limit_l_max 26
_diffrn_reflns_limit_l_min -26
_diffrn_reflns_number 35783
_diffrn_reflns_theta_full 25.05
_diffrn_reflns_theta_max 25.05
_diffrn_reflns_theta_min 2.97
_exptl_absorpt_coefficient_mu 0.224
_exptl_absorpt_correction_T_max 1.00000
_exptl_absorpt_correction_T_min 0.89466
_exptl_absorpt_correction_type multi-scan
_exptl_absorpt_process_details
;
(CrysAlis RED; Oxford Diffraction, 2008)
;
_exptl_crystal_colour yellow
_exptl_crystal_density_diffrn 1.448
_exptl_crystal_density_method 'not measured'
_exptl_crystal_description plate
_exptl_crystal_F_000 832
_exptl_crystal_size_max 0.40
_exptl_crystal_size_mid 0.15
_exptl_crystal_size_min 0.04
_refine_diff_density_max 0.314
_refine_diff_density_min -0.296
_refine_ls_extinction_method none
_refine_ls_goodness_of_fit_ref 1.031
_refine_ls_hydrogen_treatment mixed
_refine_ls_matrix_type full
_refine_ls_number_parameters 281
_refine_ls_number_reflns 3296
_refine_ls_number_restraints 18
_refine_ls_restrained_S_all 1.028
_refine_ls_R_factor_all 0.1279
_refine_ls_R_factor_gt 0.0592
_refine_ls_shift/su_max 0.001
_refine_ls_shift/su_mean 0.000
_refine_ls_structure_factor_coef Fsqd
_refine_ls_weighting_details 'calc w=1/[\s^2^(Fo^2^)+(0.0980P)^2^+0.0000P] where P=(Fo^2^+2Fc^2^)/3'
_refine_ls_weighting_scheme calc
_refine_ls_wR_factor_gt 0.1672
_refine_ls_wR_factor_ref 0.1840
_reflns_number_gt 1565
_reflns_number_total 3296
_reflns_threshold_expression >2sigma(I)
_cod_data_source_file vm2046.cif
_cod_data_source_block I
_cod_original_sg_symbol_H-M 'P 21/n '
_cod_database_code 2228049
_cod_database_fobs_code 2228049

loop_
_symmetry_equiv_pos_as_xyz
'x, y, z'
'-x+1/2, y+1/2, -z+1/2'
'-x, -y, -z'
'x-1/2, -y-1/2, z-1/2'

loop_
_atom_site_type_symbol
_atom_site_label
_atom_site_fract_x
_atom_site_fract_y
_atom_site_fract_z
_atom_site_U_iso_or_equiv
_atom_site_adp_type
_atom_site_calc_flag
_atom_site_refinement_flags
_atom_site_occupancy
_atom_site_disorder_assembly
_atom_site_disorder_group
C C1 0.4643(5) 0.6284(4) 0.27061(19) 0.0756(12) Uani d . 1 . .
H H1 0.4534 0.5817 0.2320 0.091 Uiso calc R 1 . .
C C2 0.4201(5) 0.7706(4) 0.2742(2) 0.0851(13) Uani d . 1 . .
H H2 0.3797 0.8207 0.2379 0.102 Uiso calc R 1 . .
C C3 0.4339(5) 0.8442(5) 0.3312(3) 0.0909(14) Uani d . 1 . .
H H3 0.4027 0.9425 0.3325 0.109 Uiso calc R 1 . .
C C4 0.4925(5) 0.7740(4) 0.3849(2) 0.0791(12) Uani d . 1 . .
H H4 0.5011 0.8233 0.4229 0.095 Uiso calc R 1 . .
C C5 0.6975(5) 0.3417(5) 0.4947(2) 0.0798(12) Uani d . 1 . .
H H5 0.7091 0.3970 0.5314 0.096 Uiso calc R 1 . .
C C6 0.7339(5) 0.1953(6) 0.4955(2) 0.0906(14) Uani d . 1 . .
H H6 0.7685 0.1494 0.5335 0.109 Uiso calc R 1 . .
C C7 0.7211(5) 0.1098(5) 0.4403(2) 0.0840(13) Uani d . 1 . .
H H7 0.7474 0.0094 0.4426 0.101 Uiso calc R 1 . .
C C8 0.6709(4) 0.1728(4) 0.3841(2) 0.0713(11) Uani d . 1 . .
H H8 0.6639 0.1162 0.3479 0.086 Uiso calc R 1 . .
C C9 0.5736(4) 0.3985(4) 0.32456(16) 0.0580(10) Uani d . 1 . .
N N10 0.6000(4) 0.5519(4) 0.43513(16) 0.0716(10) Uani d . 1 . .
H H10 0.611(5) 0.600(4) 0.4680(19) 0.086 Uiso d . 1 . .
C C11 0.5279(4) 0.5477(4) 0.32528(17) 0.0615(10) Uani d . 1 . .
C C12 0.5403(4) 0.6246(4) 0.38231(18) 0.0661(11) Uani d . 1 . .
C C13 0.6286(4) 0.3275(4) 0.38061(18) 0.0608(10) Uani d . 1 . .
C C14 0.6417(4) 0.4080(4) 0.43728(18) 0.0660(11) Uani d . 1 . .
C C15 0.5655(4) 0.3198(4) 0.26420(17) 0.0625(10) Uani d . 1 . .
C C16 0.6630(6) 0.3472(5) 0.2280(2) 0.0960(15) Uani d . 1 . .
H H16 0.7368 0.4127 0.2420 0.115 Uiso calc R 1 . .
C C17 0.6528(7) 0.2784(6) 0.1707(3) 0.1125(18) Uani d . 1 . .
H H17 0.7200 0.2972 0.1465 0.135 Uiso calc R 1 . .
C C18 0.5456(8) 0.1840(6) 0.1498(2) 0.1074(18) Uani d . 1 . .
H H18 0.5393 0.1384 0.1111 0.129 Uiso calc R 1 . .
C C19 0.4483(7) 0.1554(5) 0.1842(2) 0.1045(17) Uani d . 1 . .
H H19 0.3748 0.0901 0.1696 0.125 Uiso calc R 1 . .
C C20 0.4578(5) 0.2241(4) 0.24210(19) 0.0828(13) Uani d . 1 . .
H H20 0.3900 0.2045 0.2660 0.099 Uiso calc R 1 . .
S S21 0.73545(11) 0.75830(11) 0.58719(4) 0.0664(4) Uani d . 1 . .
O O22A 0.6636(9) 0.8243(11) 0.5314(3) 0.218(6) Uani d PD 0.591(8) A 1
O O22B 0.6445(7) 0.7598(6) 0.5283(3) 0.0458(19) Uiso d PD 0.409(8) A 2
O O23A 0.7106(11) 0.6045(7) 0.5921(4) 0.218(6) Uani d PD 0.591(8) A 1
O O23B 0.7280(9) 0.6199(7) 0.6195(2) 0.052(2) Uiso d PD 0.409(8) A 2
O O24A 0.7300(9) 0.8420(9) 0.6409(3) 0.136(3) Uani d PD 0.591(8) A 1
O O24B 0.7450(11) 0.8840(7) 0.6215(3) 0.074(2) Uiso d PD 0.409(8) A 2
C C25 0.9128(6) 0.7584(6) 0.5725(3) 0.0964(15) Uani d . 1 A .
F F26A 0.9168(11) 0.6857(11) 0.5215(3) 0.298(9) Uani d PD 0.591(8) A 1
F F27A 0.9485(9) 0.8946(5) 0.5642(4) 0.200(5) Uani d PD 0.591(8) A 1
F F28A 1.0032(6) 0.7006(8) 0.6159(3) 0.126(3) Uani d PD 0.591(8) A 1
F F26B 0.9370(13) 0.6408(7) 0.5392(4) 0.102(3) Uiso d PD 0.409(8) A 2
F F27B 0.940(2) 0.8798(10) 0.5386(3) 0.134(4) Uiso d PD 0.409(8) A 2
F F28B 1.0068(14) 0.7612(8) 0.6237(4) 0.108(4) Uiso d PD 0.409(8) A 2

loop_
_atom_site_aniso_label
_atom_site_aniso_U_11
_atom_site_aniso_U_22
_atom_site_aniso_U_33
_atom_site_aniso_U_12
_atom_site_aniso_U_13
_atom_site_aniso_U_23
C1 0.089(3) 0.070(2) 0.066(3) 0.001(2) 0.010(2) 0.001(2)
C2 0.099(3) 0.069(3) 0.083(3) 0.015(2) 0.007(3) 0.002(2)
C3 0.098(4) 0.071(3) 0.105(4) 0.009(2) 0.022(3) 0.003(3)
C4 0.088(3) 0.069(3) 0.084(3) -0.008(2) 0.023(3) -0.024(2)
C5 0.073(3) 0.098(3) 0.061(3) -0.005(2) -0.004(2) -0.004(2)
C6 0.076(3) 0.116(4) 0.071(3) -0.003(3) -0.008(2) 0.017(3)
C7 0.080(3) 0.078(3) 0.088(3) -0.002(2) 0.002(3) 0.012(3)
C8 0.067(3) 0.069(2) 0.074(3) 0.001(2) 0.003(2) 0.004(2)
C9 0.056(2) 0.061(2) 0.056(2) -0.0061(17) 0.0074(19) 0.0001(18)
N10 0.071(2) 0.078(2) 0.063(2) -0.0116(17) 0.0054(19) -0.0177(18)
C11 0.061(2) 0.060(2) 0.064(2) -0.0055(17) 0.0114(19) -0.0064(19)
C12 0.069(3) 0.068(2) 0.059(3) -0.0110(19) 0.007(2) -0.006(2)
C13 0.053(2) 0.067(2) 0.060(3) -0.0068(17) 0.0047(19) -0.001(2)
C14 0.057(3) 0.074(3) 0.063(3) -0.0089(19) 0.002(2) -0.001(2)
C15 0.073(3) 0.057(2) 0.057(2) -0.0023(19) 0.011(2) -0.0020(18)
C16 0.100(4) 0.106(3) 0.088(3) -0.018(3) 0.034(3) -0.020(3)
C17 0.136(5) 0.112(4) 0.105(4) -0.001(4) 0.064(4) -0.018(3)
C18 0.166(6) 0.089(3) 0.072(3) 0.014(4) 0.034(4) -0.010(3)
C19 0.140(5) 0.092(3) 0.072(3) -0.029(3) -0.004(3) -0.015(3)
C20 0.098(3) 0.088(3) 0.063(3) -0.021(2) 0.015(2) -0.007(2)
S21 0.0669(7) 0.0723(7) 0.0562(6) -0.0034(5) 0.0017(5) -0.0060(5)
O22A 0.114(6) 0.346(13) 0.158(7) -0.095(8) -0.068(5) 0.157(8)
O23A 0.170(9) 0.106(5) 0.417(17) -0.067(5) 0.158(11) -0.110(8)
O24A 0.105(5) 0.222(8) 0.079(5) -0.008(6) 0.011(4) -0.081(5)
C25 0.089(4) 0.111(4) 0.089(4) -0.023(3) 0.016(3) -0.006(3)
F26A 0.155(9) 0.60(3) 0.167(8) -0.020(12) 0.108(8) -0.114(11)
F27A 0.068(4) 0.171(6) 0.355(12) -0.011(4) 0.028(7) 0.181(8)
F28A 0.056(3) 0.101(4) 0.209(7) 0.025(3) -0.002(3) 0.055(4)

loop_
_atom_type_symbol
_atom_type_description
_atom_type_scat_dispersion_real
_atom_type_scat_dispersion_imag
_atom_type_scat_source
C C 0.0033 0.0016 'International Tables Vol C Tables 4.2.6.8 and 6.1.1.4'
H H 0.0000 0.0000 'International Tables Vol C Tables 4.2.6.8 and 6.1.1.4'
O O 0.0106 0.0060 'International Tables Vol C Tables 4.2.6.8 and 6.1.1.4'
S S 0.1246 0.1234 'International Tables Vol C Tables 4.2.6.8 and 6.1.1.4'
F F 0.0171 0.0103 'International Tables Vol C Tables 4.2.6.8 and 6.1.1.4'
N N 0.0061 0.0033 'International Tables Vol C Tables 4.2.6.8 and 6.1.1.4'

loop_
_geom_angle_atom_site_label_1
_geom_angle_atom_site_label_2
_geom_angle_atom_site_label_3
_geom_angle_site_symmetry_1
_geom_angle_site_symmetry_3
_geom_angle
_geom_angle_publ_flag
C2 C1 C11 . . 121.1(4) ?
C2 C1 H1 . . 119.4 ?
C11 C1 H1 . . 119.4 ?
C1 C2 C3 . . 121.2(4) ?
C1 C2 H2 . . 119.4 ?
C3 C2 H2 . . 119.4 ?
C4 C3 C2 . . 120.7(4) ?
C4 C3 H3 . . 119.7 ?
C2 C3 H3 . . 119.7 ?
C3 C4 C12 . . 119.1(4) ?
C3 C4 H4 . . 120.5 ?
C12 C4 H4 . . 120.5 ?
C6 C5 C14 . . 118.3(4) ?
C6 C5 H5 . . 120.9 ?
C14 C5 H5 . . 120.9 ?
C5 C6 C7 . . 122.1(4) ?
C5 C6 H6 . . 119.0 ?
C7 C6 H6 . . 119.0 ?
C8 C7 C6 . . 120.6(4) ?
C8 C7 H7 . . 119.7 ?
C6 C7 H7 . . 119.7 ?
C7 C8 C13 . . 119.7(4) ?
C7 C8 H8 . . 120.1 ?
C13 C8 H8 . . 120.1 ?
C13 C9 C11 . . 119.4(3) ?
C13 C9 C15 . . 121.0(3) ?
C11 C9 C15 . . 119.6(3) ?
C14 N10 C12 . . 124.4(3) ?
C14 N10 H10 . . 118(3) ?
C12 N10 H10 . . 117(3) ?
C9 C11 C12 . . 119.8(4) ?
C9 C11 C1 . . 123.7(3) ?
C12 C11 C1 . . 116.5(3) ?
N10 C12 C11 . . 118.2(4) ?
N10 C12 C4 . . 120.4(4) ?
C11 C12 C4 . . 121.4(4) ?
C9 C13 C14 . . 119.7(3) ?
C9 C13 C8 . . 122.7(4) ?
C14 C13 C8 . . 117.5(4) ?
N10 C14 C5 . . 119.8(4) ?
N10 C14 C13 . . 118.4(3) ?
C5 C14 C13 . . 121.7(4) ?
C20 C15 C16 . . 118.3(4) ?
C20 C15 C9 . . 121.3(4) ?
C16 C15 C9 . . 120.3(4) ?
C15 C16 C17 . . 120.5(5) ?
C15 C16 H16 . . 119.8 ?
C17 C16 H16 . . 119.8 ?
C18 C17 C16 . . 120.2(5) ?
C18 C17 H17 . . 119.9 ?
C16 C17 H17 . . 119.9 ?
C19 C18 C17 . . 120.6(5) ?
C19 C18 H18 . . 119.7 ?
C17 C18 H18 . . 119.7 ?
C18 C19 C20 . . 119.6(5) ?
C18 C19 H19 . . 120.2 ?
C20 C19 H19 . . 120.2 ?
C15 C20 C19 . . 120.7(5) ?
C15 C20 H20 . . 119.6 ?
C19 C20 H20 . . 119.6 ?
O24B S21 O23A . . 140.3(5) ?
O24B S21 O24A . . 25.3(4) ?
O23A S21 O24A . . 115.0(3) ?
O24B S21 O22A . . 96.0(5) ?
O23A S21 O22A . . 114.2(2) ?
O24A S21 O22A . . 114.2(4) ?
O24B S21 O22B . . 117.7(4) ?
O23A S21 O22B . . 89.6(4) ?
O24A S21 O22B . . 129.9(4) ?
O22A S21 O22B . . 24.7(4) ?
O24B S21 O23B . . 116.8(2) ?
O23A S21 O23B . . 24.6(4) ?
O24A S21 O23B . . 91.9(4) ?
O22A S21 O23B . . 136.2(4) ?
O22B S21 O23B . . 112.0(2) ?
O24B S21 C25 . . 97.5(5) ?
O23A S21 C25 . . 101.4(5) ?
O24A S21 C25 . . 109.7(4) ?
O22A S21 C25 . . 100.2(4) ?
O22B S21 C25 . . 106.7(3) ?
O23B S21 C25 . . 103.1(4) ?
F28A C25 F27A . . 108.7(5) ?
F28A C25 F26A . . 108.1(5) ?
F27A C25 F26A . . 107.4(5) ?
F28A C25 F28B . . 25.3(4) ?
F27A C25 F28B . . 86.5(6) ?
F26A C25 F28B . . 128.2(8) ?
F28A C25 F26B . . 85.4(5) ?
F27A C25 F26B . . 126.3(8) ?
F26A C25 F26B . . 25.0(4) ?
F28B C25 F26B . . 108.6(6) ?
F28A C25 F27B . . 123.3(9) ?
F27A C25 F27B . . 24.4(4) ?
F26A C25 F27B . . 83.7(5) ?
F28B C25 F27B . . 105.9(7) ?
F26B C25 F27B . . 105.0(6) ?
F28A C25 S21 . . 114.3(5) ?
F27A C25 S21 . . 108.4(5) ?
F26A C25 S21 . . 109.7(6) ?
F28B C25 S21 . . 112.4(7) ?
F26B C25 S21 . . 111.8(6) ?
F27B C25 S21 . . 112.6(9) ?

loop_
_geom_bond_atom_site_label_1
_geom_bond_atom_site_label_2
_geom_bond_site_symmetry_2
_geom_bond_distance
_geom_bond_publ_flag
C1 C2 . 1.347(5) ?
C1 C11 . 1.431(5) ?
C1 H1 . 0.9300 ?
C2 C3 . 1.393(6) ?
C2 H2 . 0.9300 ?
C3 C4 . 1.358(6) ?
C3 H3 . 0.9300 ?
C4 C12 . 1.415(5) ?
C4 H4 . 0.9300 ?
C5 C6 . 1.353(6) ?
C5 C14 . 1.401(5) ?
C5 H5 . 0.9300 ?
C6 C7 . 1.412(6) ?
C6 H6 . 0.9300 ?
C7 C8 . 1.356(5) ?
C7 H7 . 0.9300 ?
C8 C13 . 1.438(5) ?
C8 H8 . 0.9300 ?
C9 C13 . 1.393(5) ?
C9 C11 . 1.404(5) ?
C9 C15 . 1.484(5) ?
N10 C14 . 1.344(5) ?
N10 C12 . 1.356(5) ?
N10 H10 . 0.83(4) ?
C11 C12 . 1.409(5) ?
C13 C14 . 1.417(5) ?
C15 C20 . 1.365(5) ?
C15 C16 . 1.367(6) ?
C16 C17 . 1.381(6) ?
C16 H16 . 0.9300 ?
C17 C18 . 1.349(8) ?
C17 H17 . 0.9300 ?
C18 C19 . 1.339(7) ?
C18 H18 . 0.9300 ?
C19 C20 . 1.394(6) ?
C19 H19 . 0.9300 ?
C20 H20 . 0.9300 ?
S21 O24B . 1.342(6) ?
S21 O23A . 1.401(7) ?
S21 O24A . 1.401(5) ?
S21 O22A . 1.413(6) ?
S21 O22B . 1.417(6) ?
S21 O23B . 1.431(6) ?
S21 C25 . 1.810(5) ?
C25 F28A . 1.274(7) ?
C25 F27A . 1.286(7) ?
C25 F26A . 1.296(8) ?
C25 F28B . 1.305(10) ?
C25 F26B . 1.322(10) ?
C25 F27B . 1.366(11) ?

loop_
_geom_hbond_atom_site_label_D
_geom_hbond_atom_site_label_H
_geom_hbond_atom_site_label_A
_geom_hbond_site_symmetry_D
_geom_hbond_site_symmetry_H
_geom_hbond_site_symmetry_A
_geom_hbond_distance_DH
_geom_hbond_distance_HA
_geom_hbond_distance_DA
_geom_hbond_angle_DHA
_geom_hbond_publ_flag
C3 H3 O24A 1_555 1_555 3_676 0.93 2.44 3.333(9) 160 y
C4 H4 O22A 1_555 1_555 1_555 0.93 2.59 3.348(8) 139 y
C5 H5 O23A 1_555 1_555 1_555 0.93 2.28 3.154(9) 157 y
N10 H10 O22A 1_555 1_555 1_555 0.83(4) 2.43(4) 3.198(9) 154(3) y
C17 H17 <i>Cg</i>2 1_555 1_555 2_645 0.93 2.99 3.632(7) 127 y
C20 H20 O24A 1_555 1_555 3_666 0.93 2.56 3.461(9) 162 y

loop_
_geom_torsion_atom_site_label_1
_geom_torsion_atom_site_label_2
_geom_torsion_atom_site_label_3
_geom_torsion_atom_site_label_4
_geom_torsion_site_symmetry_1
_geom_torsion_site_symmetry_2
_geom_torsion_site_symmetry_3
_geom_torsion_site_symmetry_4
_geom_torsion
_geom_torsion_publ_flag
C11 C1 C2 C3 . . . . -0.3(7) ?
C1 C2 C3 C4 . . . . -0.1(7) ?
C2 C3 C4 C12 . . . . 0.3(7) ?
C14 C5 C6 C7 . . . . 1.8(7) ?
C5 C6 C7 C8 . . . . -0.1(7) ?
C6 C7 C8 C13 . . . . -0.8(7) ?
C13 C9 C11 C12 . . . . 1.2(5) ?
C15 C9 C11 C12 . . . . -177.6(3) ?
C13 C9 C11 C1 . . . . -177.2(4) ?
C15 C9 C11 C1 . . . . 4.0(6) ?
C2 C1 C11 C9 . . . . 178.8(4) ?
C2 C1 C11 C12 . . . . 0.4(6) ?
C14 N10 C12 C11 . . . . -3.7(6) ?
C14 N10 C12 C4 . . . . 176.5(4) ?
C9 C11 C12 N10 . . . . 1.6(5) ?
C1 C11 C12 N10 . . . . -180.0(4) ?
C9 C11 C12 C4 . . . . -178.6(4) ?
C1 C11 C12 C4 . . . . -0.1(6) ?
C3 C4 C12 N10 . . . . 179.6(4) ?
C3 C4 C12 C11 . . . . -0.2(6) ?
C11 C9 C13 C14 . . . . -2.0(5) ?
C15 C9 C13 C14 . . . . 176.7(3) ?
C11 C9 C13 C8 . . . . 176.7(4) ?
C15 C9 C13 C8 . . . . -4.5(6) ?
C7 C8 C13 C9 . . . . -178.7(4) ?
C7 C8 C13 C14 . . . . 0.0(6) ?
C12 N10 C14 C5 . . . . -177.6(4) ?
C12 N10 C14 C13 . . . . 2.8(6) ?
C6 C5 C14 N10 . . . . 177.8(4) ?
C6 C5 C14 C13 . . . . -2.7(6) ?
C9 C13 C14 N10 . . . . 0.1(5) ?
C8 C13 C14 N10 . . . . -178.7(4) ?
C9 C13 C14 C5 . . . . -179.5(4) ?
C8 C13 C14 C5 . . . . 1.8(5) ?
C13 C9 C15 C20 . . . . 82.2(5) ?
C11 C9 C15 C20 . . . . -99.1(5) ?
C13 C9 C15 C16 . . . . -100.9(5) ?
C11 C9 C15 C16 . . . . 77.9(5) ?
C20 C15 C16 C17 . . . . -0.6(7) ?
C9 C15 C16 C17 . . . . -177.6(4) ?
C15 C16 C17 C18 . . . . 0.5(8) ?
C16 C17 C18 C19 . . . . -0.2(9) ?
C17 C18 C19 C20 . . . . 0.1(8) ?
C16 C15 C20 C19 . . . . 0.4(7) ?
C9 C15 C20 C19 . . . . 177.4(4) ?
C18 C19 C20 C15 . . . . -0.2(8) ?
O24B S21 C25 F28A . . . . 83.8(5) ?
O23A S21 C25 F28A . . . . -61.2(5) ?
O24A S21 C25 F28A . . . . 60.8(6) ?
O22A S21 C25 F28A . . . . -178.7(5) ?
O22B S21 C25 F28A . . . . -154.2(5) ?
O23B S21 C25 F28A . . . . -36.0(5) ?
O24B S21 C25 F27A . . . . -37.7(6) ?
O23A S21 C25 F27A . . . . 177.4(5) ?
O24A S21 C25 F27A . . . . -60.6(6) ?
O22A S21 C25 F27A . . . . 59.9(6) ?
O22B S21 C25 F27A . . . . 84.3(5) ?
O23B S21 C25 F27A . . . . -157.5(5) ?
O24B S21 C25 F26A . . . . -154.7(6) ?
O23A S21 C25 F26A . . . . 60.4(6) ?
O24A S21 C25 F26A . . . . -177.6(6) ?
O22A S21 C25 F26A . . . . -57.1(6) ?
O22B S21 C25 F26A . . . . -32.7(6) ?
O23B S21 C25 F26A . . . . 85.5(6) ?
O24B S21 C25 F28B . . . . 56.2(5) ?
O23A S21 C25 F28B . . . . -88.7(6) ?
O24A S21 C25 F28B . . . . 33.3(6) ?
O22A S21 C25 F28B . . . . 153.7(6) ?
O22B S21 C25 F28B . . . . 178.2(5) ?
O23B S21 C25 F28B . . . . -63.6(5) ?
O24B S21 C25 F26B . . . . 178.7(5) ?
O23A S21 C25 F26B . . . . 33.7(6) ?
O24A S21 C25 F26B . . . . 155.8(5) ?
O22A S21 C25 F26B . . . . -83.8(6) ?
O22B S21 C25 F26B . . . . -59.3(5) ?
O23B S21 C25 F26B . . . . 58.9(5) ?
O24B S21 C25 F27B . . . . -63.4(6) ?
O23A S21 C25 F27B . . . . 151.7(5) ?
O24A S21 C25 F27B . . . . -86.3(6) ?
O22A S21 C25 F27B . . . . 34.1(6) ?
O22B S21 C25 F27B . . . . 58.6(5) ?
O23B S21 C25 F27B . . . . 176.8(5) ?
